data_4030111
loop_
_publ_author_name
'Geng, Zhi-Cong'
'Zhang, Shao-Yun'
'Li, Nai-Kai'
'Li, Ning'
'Chen, Jian'
'Li, Hai-Yan'
'Wang, Xing-Wang'

_publ_section_title
;
 Organocatalytic diversity-oriented asymmetric synthesis of tricyclic
 chroman derivatives.
;
_journal_issue 22
_journal_name_full 'The Journal of organic chemistry'
_journal_page_first 10772
_journal_page_last 10785
_journal_paper_doi 10.1021/jo501560m
_journal_volume 79
_journal_year 2014
_chemical_absolute_configuration unk
_chemical_formula_moiety 'C32 H23 Cl N2 O5'
_chemical_formula_sum 'C32 H23 Cl N2 O5'
_chemical_formula_weight 550.97
_chemical_name_systematic
; 
 ? 
;
_space_group_IT_number 19
_symmetry_cell_setting orthorhombic
_symmetry_space_group_name_Hall 'P 2ac 2ab'
_symmetry_space_group_name_H-M 'P 21 21 21'
_atom_sites_solution_hydrogens geom
_atom_sites_solution_primary direct
_atom_sites_solution_secondary difmap
_audit_creation_method SHELXL-97
_cell_angle_alpha 90.00
_cell_angle_beta 90.00
_cell_angle_gamma 90.00
_cell_formula_units_Z 4
_cell_length_a 10.4536(3)
_cell_length_b 11.9049(3)
_cell_length_c 22.4319(6)
_cell_measurement_reflns_used 2500
_cell_measurement_temperature 223(2)
_cell_measurement_theta_max 73.4050
_cell_measurement_theta_min 3.9300
_cell_volume 2791.63(13)
_computing_cell_refinement
;
CrysAlisPro, Agilent Technologies,
Version 1.171.36.28 (release 01-02-2013 CrysAlis171 .NET)
(compiled Feb  1 2013,16:14:44)
;
_computing_data_collection
;
CrysAlisPro, Agilent Technologies,
Version 1.171.36.28 (release 01-02-2013 CrysAlis171 .NET)
(compiled Feb  1 2013,16:14:44)
;
_computing_data_reduction
;
CrysAlisPro, Agilent Technologies,
Version 1.171.36.28 (release 01-02-2013 CrysAlis171 .NET)
(compiled Feb  1 2013,16:14:44)
;
_computing_structure_refinement 'SHELXL-97 (Sheldrick, 1997)'
_computing_structure_solution 'SHELXS-97 (Sheldrick, 1990)'
_diffrn_ambient_temperature 223(2)
_diffrn_measured_fraction_theta_full 0.973
_diffrn_measured_fraction_theta_max 0.973
_diffrn_measurement_device_type 'Xcalibur, Atlas, Gemini'
_diffrn_radiation_monochromator graphite
_diffrn_radiation_source 'fine-focus sealed tube'
_diffrn_radiation_type CuK\a
_diffrn_radiation_wavelength 1.54184
_diffrn_reflns_av_R_equivalents 0.0340
_diffrn_reflns_av_sigmaI/netI 0.0610
_diffrn_reflns_limit_h_max 12
_diffrn_reflns_limit_h_min -10
_diffrn_reflns_limit_k_max 9
_diffrn_reflns_limit_k_min -14
_diffrn_reflns_limit_l_max 27
_diffrn_reflns_limit_l_min -27
_diffrn_reflns_number 6968
_diffrn_reflns_theta_full 73.62
_diffrn_reflns_theta_max 73.62
_diffrn_reflns_theta_min 3.94
_exptl_absorpt_coefficient_mu 1.576
_exptl_absorpt_correction_T_max 1.00000
_exptl_absorpt_correction_T_min 0.76233
_exptl_absorpt_correction_type multi-scan
_exptl_absorpt_process_details 'Jacobson, R. (1998) Private communication'
_exptl_crystal_colour colourless
_exptl_crystal_density_diffrn 1.311
_exptl_crystal_density_method 'not measured'
_exptl_crystal_description block
_exptl_crystal_F_000 1144
_exptl_crystal_size_max 0.4
_exptl_crystal_size_mid 0.12
_exptl_crystal_size_min 0.08
_refine_diff_density_max 0.414
_refine_diff_density_min -0.311
_refine_diff_density_rms 0.072
_refine_ls_abs_structure_details 'Flack H D (1983), Acta Cryst. A39, 876-881'
_refine_ls_abs_structure_Flack -0.03(2)
_refine_ls_extinction_method none
_refine_ls_goodness_of_fit_ref 1.017
_refine_ls_hydrogen_treatment constr
_refine_ls_matrix_type full
_refine_ls_number_parameters 359
_refine_ls_number_reflns 4599
_refine_ls_number_restraints 0
_refine_ls_restrained_S_all 1.017
_refine_ls_R_factor_all 0.0599
_refine_ls_R_factor_gt 0.0476
_refine_ls_shift/su_max 0.000
_refine_ls_shift/su_mean 0.000
_refine_ls_structure_factor_coef Fsqd
_refine_ls_weighting_details 'calc w=1/[\s^2^(Fo^2^)+(0.0564P)^2^+0.0000P] where P=(Fo^2^+2Fc^2^)/3'
_refine_ls_weighting_scheme calc
_refine_ls_wR_factor_gt 0.1143
_refine_ls_wR_factor_ref 0.1233
_reflns_number_gt 3837
_reflns_number_total 4599
_reflns_threshold_expression >2sigma(I)
_cod_data_source_file jo501560m_si_003.cif
_cod_data_source_block g140413a
_cod_depositor_comments 'Adding full bibliography for 4030111--4030112.cif.'
_cod_original_cell_volume 2791.61(12)
_cod_database_code 4030111

loop_
_symmetry_equiv_pos_as_xyz
'x, y, z'
'-x+1/2, -y, z+1/2'
'x+1/2, -y+1/2, -z'
'-x, y+1/2, -z+1/2'

loop_
_atom_site_label
_atom_site_type_symbol
_atom_site_fract_x
_atom_site_fract_y
_atom_site_fract_z
_atom_site_U_iso_or_equiv
_atom_site_adp_type
_atom_site_occupancy
_atom_site_symmetry_multiplicity
_atom_site_calc_flag
_atom_site_refinement_flags
_atom_site_disorder_assembly
_atom_site_disorder_group
Cl1 Cl 0.92491(10) 0.55924(9) 0.03613(4) 0.0608(3) Uani 1 1 d . . .
O1 O 1.2285(2) 0.36888(18) 0.23197(10) 0.0359(5) Uani 1 1 d . . .
O2 O 0.6982(3) 0.2875(3) 0.43367(13) 0.0599(7) Uani 1 1 d . . .
O3 O 0.7845(3) 0.13388(18) 0.24717(12) 0.0484(6) Uani 1 1 d . A .
O4 O 0.8218(3) 0.2258(3) 0.11838(13) 0.0687(8) Uani 1 1 d . . .
O5 O 0.9962(3) 0.1497(3) 0.16026(18) 0.0808(10) Uani 1 1 d . . .
N1 N 1.5525(4) 0.0428(4) 0.4752(2) 0.0787(12) Uani 1 1 d . . .
N2 N 0.4477(3) 0.8378(3) 0.3442(2) 0.0624(10) Uani 1 1 d . . .
C1 C 1.0131(3) 0.5005(3) 0.09466(15) 0.0406(7) Uani 1 1 d . . .
C2 C 1.1443(3) 0.4893(3) 0.08875(15) 0.0413(7) Uani 1 1 d . . .
H2 H 1.1853 0.5106 0.0537 0.050 Uiso 1 1 calc R . .
C3 C 1.2136(3) 0.4456(3) 0.13619(15) 0.0386(7) Uani 1 1 d . . .
H3 H 1.3020 0.4385 0.1333 0.046 Uiso 1 1 calc R . .
C4 C 1.1514(3) 0.4124(2) 0.18802(14) 0.0319(6) Uani 1 1 d . . .
C5 C 1.0188(3) 0.4216(2) 0.19329(13) 0.0314(6) Uani 1 1 d . . .
C6 C 0.9508(3) 0.4678(2) 0.14549(14) 0.0354(6) Uani 1 1 d . . .
H6 H 0.8626 0.4764 0.1483 0.042 Uiso 1 1 calc R . .
C7 C 1.1754(3) 0.3646(2) 0.29120(13) 0.0307(6) Uani 1 1 d . . .
H7 H 1.1695 0.4410 0.3072 0.037 Uiso 1 1 calc R . .
C8 C 1.2660(3) 0.2970(2) 0.32898(13) 0.0301(6) Uani 1 1 d . . .
C9 C 1.3050(3) 0.1899(2) 0.31153(15) 0.0371(7) Uani 1 1 d . . .
H9 H 1.2797 0.1618 0.2747 0.044 Uiso 1 1 calc R . .
C10 C 1.3806(3) 0.1254(3) 0.34821(17) 0.0422(7) Uani 1 1 d . . .
H10 H 1.4055 0.0539 0.3361 0.051 Uiso 1 1 calc R . .
C11 C 1.4203(3) 0.1666(3) 0.40348(16) 0.0425(7) Uani 1 1 d . . .
C12 C 1.3852(4) 0.2745(3) 0.42072(16) 0.0466(8) Uani 1 1 d . . .
H12 H 1.4136 0.3038 0.4568 0.056 Uiso 1 1 calc R . .
C13 C 1.3077(3) 0.3379(3) 0.38371(15) 0.0403(7) Uani 1 1 d . . .
H13 H 1.2829 0.4095 0.3957 0.048 Uiso 1 1 calc R . .
C14 C 1.4950(4) 0.0976(3) 0.44317(19) 0.0545(9) Uani 1 1 d . . .
C15 C 0.9545(3) 0.3888(2) 0.25111(13) 0.0284(6) Uani 1 1 d . . .
H15 H 0.9436 0.4583 0.2739 0.034 Uiso 1 1 calc R . .
C16 C 1.0417(3) 0.3130(2) 0.28843(13) 0.0288(6) Uani 1 1 d . . .
H16 H 1.0483 0.2403 0.2681 0.035 Uiso 1 1 calc R . .
C17 C 0.9812(3) 0.2935(2) 0.34812(14) 0.0346(7) Uani 1 1 d . . .
H17 H 1.0334 0.2733 0.3799 0.041 Uiso 1 1 calc R . .
C18 C 0.8560(3) 0.3039(2) 0.35757(14) 0.0344(6) Uani 1 1 d . . .
C19 C 0.7583(3) 0.3326(2) 0.31018(14) 0.0315(6) Uani 1 1 d . . .
H19 H 0.6938 0.2729 0.3103 0.038 Uiso 1 1 calc R . .
C20 C 0.8209(3) 0.3336(2) 0.24751(13) 0.0298(6) Uani 1 1 d . A .
H20 H 0.7673 0.3789 0.2209 0.036 Uiso 1 1 calc R . .
C21 C 0.8089(4) 0.2830(3) 0.41838(16) 0.0446(8) Uani 1 1 d . . .
H21 H 0.8691 0.2649 0.4473 0.054 Uiso 1 1 calc R . .
C22 C 0.6891(3) 0.4431(2) 0.32188(13) 0.0321(6) Uani 1 1 d . . .
C23 C 0.7463(3) 0.5309(2) 0.35217(15) 0.0376(7) Uani 1 1 d . . .
H23 H 0.8275 0.5215 0.3683 0.045 Uiso 1 1 calc R . .
C24 C 0.6837(3) 0.6326(3) 0.35863(16) 0.0398(7) Uani 1 1 d . . .
H24 H 0.7234 0.6919 0.3784 0.048 Uiso 1 1 calc R . .
C25 C 0.5612(3) 0.6460(3) 0.33551(16) 0.0407(7) Uani 1 1 d . . .
C26 C 0.5023(3) 0.5576(3) 0.30614(17) 0.0455(8) Uani 1 1 d . . .
H26 H 0.4201 0.5663 0.2910 0.055 Uiso 1 1 calc R . .
C27 C 0.5655(3) 0.4571(3) 0.29931(16) 0.0400(7) Uani 1 1 d . . .
H27 H 0.5257 0.3980 0.2795 0.048 Uiso 1 1 calc R . .
C28 C 0.4972(3) 0.7538(3) 0.34094(19) 0.0483(9) Uani 1 1 d . . .
C29 C 0.8277(3) 0.2145(2) 0.22253(15) 0.0351(7) Uani 1 1 d . . .
C30 C 0.8937(4) 0.1941(3) 0.16263(18) 0.0464(8) Uani 1 1 d . A .
C31 C 0.8488(11) 0.2138(10) 0.0565(6) 0.077(2) Uiso 0.50 1 d P A 1
H31A H 0.8768 0.1376 0.0485 0.092 Uiso 0.50 1 calc PR A 1
H31B H 0.9175 0.2645 0.0454 0.092 Uiso 0.50 1 calc PR A 1
C32 C 0.7333(15) 0.2393(14) 0.0203(8) 0.115(3) Uiso 0.50 1 d P A 1
H32A H 0.6628 0.1948 0.0343 0.172 Uiso 0.50 1 calc PR A 1
H32B H 0.7498 0.2220 -0.0208 0.172 Uiso 0.50 1 calc PR A 1
H32C H 0.7125 0.3175 0.0241 0.172 Uiso 0.50 1 calc PR A 1
C31A C 0.8993(11) 0.1958(10) 0.0611(6) 0.077(2) Uiso 0.50 1 d P A 2
H31C H 0.9813 0.2338 0.0603 0.092 Uiso 0.50 1 calc PR A 2
H31D H 0.9127 0.1154 0.0577 0.092 Uiso 0.50 1 calc PR A 2
C32A C 0.8123(16) 0.2383(13) 0.0138(8) 0.115(3) Uiso 0.50 1 d P A 2
H32D H 0.7388 0.1903 0.0110 0.172 Uiso 0.50 1 calc PR A 2
H32E H 0.8566 0.2390 -0.0237 0.172 Uiso 0.50 1 calc PR A 2
H32F H 0.7854 0.3132 0.0236 0.172 Uiso 0.50 1 calc PR A 2

loop_
_atom_site_aniso_label
_atom_site_aniso_U_11
_atom_site_aniso_U_22
_atom_site_aniso_U_33
_atom_site_aniso_U_23
_atom_site_aniso_U_13
_atom_site_aniso_U_12
Cl1 0.0569(5) 0.0834(6) 0.0421(4) 0.0270(4) -0.0108(4) -0.0035(5)
O1 0.0281(10) 0.0449(10) 0.0346(11) 0.0097(9) 0.0016(9) 0.0036(9)
O2 0.0512(15) 0.0808(18) 0.0476(15) 0.0111(14) 0.0168(13) 0.0033(14)
O3 0.0594(15) 0.0347(10) 0.0511(14) -0.0052(11) -0.0005(13) -0.0058(11)
O4 0.078(2) 0.088(2) 0.0401(15) -0.0130(14) -0.0012(15) 0.0031(18)
O5 0.0630(19) 0.090(2) 0.089(3) -0.013(2) 0.0212(19) 0.0280(19)
N1 0.074(3) 0.085(2) 0.077(3) 0.032(2) -0.017(2) 0.022(2)
N2 0.0552(19) 0.0381(14) 0.094(3) -0.0034(16) -0.002(2) 0.0122(15)
C1 0.0477(19) 0.0432(15) 0.0309(15) 0.0085(13) -0.0076(15) 0.0015(15)
C2 0.0467(19) 0.0446(16) 0.0325(16) 0.0065(13) 0.0081(15) -0.0012(15)
C3 0.0370(15) 0.0392(14) 0.0396(16) 0.0051(13) 0.0071(14) 0.0027(13)
C4 0.0335(14) 0.0296(12) 0.0327(14) 0.0011(11) -0.0006(13) 0.0002(12)
C5 0.0340(14) 0.0309(13) 0.0294(14) -0.0003(11) 0.0016(12) 0.0019(12)
C6 0.0338(15) 0.0393(14) 0.0330(15) 0.0043(12) -0.0011(13) 0.0021(12)
C7 0.0309(14) 0.0287(12) 0.0324(14) 0.0005(11) -0.0016(13) 0.0035(11)
C8 0.0264(13) 0.0326(13) 0.0312(14) 0.0040(11) -0.0007(12) -0.0007(11)
C9 0.0387(16) 0.0376(14) 0.0350(15) -0.0047(12) -0.0022(14) 0.0052(13)
C10 0.0397(17) 0.0362(14) 0.0507(19) 0.0003(15) -0.0048(15) 0.0106(13)
C11 0.0351(16) 0.0507(17) 0.0416(17) 0.0135(14) -0.0039(16) 0.0045(15)
C12 0.054(2) 0.0503(17) 0.0354(16) 0.0024(14) -0.0121(16) 0.0024(16)
C13 0.0455(18) 0.0369(14) 0.0386(17) -0.0023(13) -0.0089(15) 0.0054(14)
C14 0.0474(19) 0.063(2) 0.053(2) 0.0134(17) -0.0028(19) 0.0085(18)
C15 0.0300(14) 0.0270(12) 0.0281(13) 0.0011(10) -0.0002(12) 0.0030(11)
C16 0.0307(14) 0.0282(12) 0.0275(13) 0.0020(10) -0.0015(12) 0.0042(11)
C17 0.0394(16) 0.0313(13) 0.0331(15) 0.0065(11) -0.0023(14) 0.0047(12)
C18 0.0378(16) 0.0312(13) 0.0341(15) 0.0051(12) 0.0027(14) 0.0023(12)
C19 0.0300(14) 0.0292(12) 0.0353(15) 0.0020(11) 0.0025(13) 0.0019(11)
C20 0.0267(13) 0.0314(12) 0.0313(14) 0.0010(11) -0.0022(12) 0.0046(12)
C21 0.0467(19) 0.0501(17) 0.0371(17) 0.0099(14) 0.0038(16) 0.0028(16)
C22 0.0285(14) 0.0348(13) 0.0331(14) 0.0051(11) 0.0046(12) 0.0018(12)
C23 0.0304(15) 0.0407(15) 0.0417(16) 0.0020(13) -0.0005(14) 0.0015(13)
C24 0.0377(16) 0.0365(14) 0.0451(17) -0.0026(14) -0.0004(15) -0.0009(13)
C25 0.0377(16) 0.0366(15) 0.0476(18) 0.0052(13) 0.0091(15) 0.0066(13)
C26 0.0303(15) 0.0487(18) 0.058(2) 0.0026(16) -0.0024(16) 0.0053(15)
C27 0.0319(15) 0.0416(15) 0.0463(17) -0.0031(13) -0.0004(15) -0.0028(13)
C28 0.0371(16) 0.0429(18) 0.065(2) 0.0038(16) 0.0022(17) 0.0045(15)
C29 0.0292(14) 0.0360(14) 0.0402(16) -0.0032(13) -0.0060(13) 0.0045(13)
C30 0.047(2) 0.0390(16) 0.053(2) -0.0116(15) 0.0052(17) 0.0005(15)

loop_
_atom_type_symbol
_atom_type_description
_atom_type_scat_dispersion_real
_atom_type_scat_dispersion_imag
_atom_type_scat_source
C C 0.0181 0.0091 'International Tables Vol C Tables 4.2.6.8 and 6.1.1.4'
H H 0.0000 0.0000 'International Tables Vol C Tables 4.2.6.8 and 6.1.1.4'
N N 0.0311 0.0180 'International Tables Vol C Tables 4.2.6.8 and 6.1.1.4'
O O 0.0492 0.0322 'International Tables Vol C Tables 4.2.6.8 and 6.1.1.4'
Cl Cl 0.3639 0.7018 'International Tables Vol C Tables 4.2.6.8 and 6.1.1.4'

loop_
_geom_angle_atom_site_label_1
_geom_angle_atom_site_label_2
_geom_angle_atom_site_label_3
_geom_angle
C4 O1 C7 116.7(2)
C30 O4 C31 126.9(6)
C30 O4 C31A 105.2(5)
C31 O4 C31A 21.8(6)
C6 C1 C2 121.5(3)
C6 C1 Cl1 119.2(3)
C2 C1 Cl1 119.3(3)
C1 C2 C3 118.7(3)
C1 C2 H2 120.7
C3 C2 H2 120.7
C2 C3 C4 120.2(3)
C2 C3 H3 119.9
C4 C3 H3 119.9
O1 C4 C3 115.6(3)
O1 C4 C5 123.4(3)
C3 C4 C5 120.9(3)
C4 C5 C6 118.0(3)
C4 C5 C15 119.6(3)
C6 C5 C15 122.2(3)
C1 C6 C5 120.6(3)
C1 C6 H6 119.7
C5 C6 H6 119.7
O1 C7 C8 107.3(2)
O1 C7 C16 109.2(2)
C8 C7 C16 112.6(2)
O1 C7 H7 109.2
C8 C7 H7 109.2
C16 C7 H7 109.2
C13 C8 C9 118.4(3)
C13 C8 C7 120.5(3)
C9 C8 C7 121.0(3)
C10 C9 C8 120.7(3)
C10 C9 H9 119.6
C8 C9 H9 119.6
C9 C10 C11 120.4(3)
C9 C10 H10 119.8
C11 C10 H10 119.8
C12 C11 C10 119.5(3)
C12 C11 C14 119.8(4)
C10 C11 C14 120.6(3)
C13 C12 C11 119.4(3)
C13 C12 H12 120.3
C11 C12 H12 120.3
C12 C13 C8 121.5(3)
C12 C13 H13 119.3
C8 C13 H13 119.3
N1 C14 C11 178.9(5)
C5 C15 C16 110.9(2)
C5 C15 C20 117.8(2)
C16 C15 C20 108.4(2)
C5 C15 H15 106.3
C16 C15 H15 106.3
C20 C15 H15 106.3
C17 C16 C7 114.3(2)
C17 C16 C15 109.2(2)
C7 C16 C15 109.3(2)
C17 C16 H16 108.0
C7 C16 H16 108.0
C15 C16 H16 108.0
C18 C17 C16 122.8(3)
C18 C17 H17 118.6
C16 C17 H17 118.6
C17 C18 C21 117.5(3)
C17 C18 C19 124.9(3)
C21 C18 C19 117.6(3)
C18 C19 C22 113.2(2)
C18 C19 C20 110.7(2)
C22 C19 C20 110.5(2)
C18 C19 H19 107.4
C22 C19 H19 107.4
C20 C19 H19 107.4
C29 C20 C15 111.9(2)
C29 C20 C19 110.2(2)
C15 C20 C19 109.7(2)
C29 C20 H20 108.3
C15 C20 H20 108.3
C19 C20 H20 108.3
O2 C21 C18 125.2(4)
O2 C21 H21 117.4
C18 C21 H21 117.4
C23 C22 C27 119.2(3)
C23 C22 C19 122.1(3)
C27 C22 C19 118.6(3)
C22 C23 C24 120.5(3)
C22 C23 H23 119.7
C24 C23 H23 119.7
C23 C24 C25 119.8(3)
C23 C24 H24 120.1
C25 C24 H24 120.1
C26 C25 C24 120.0(3)
C26 C25 C28 120.4(3)
C24 C25 C28 119.6(3)
C27 C26 C25 120.0(3)
C27 C26 H26 120.0
C25 C26 H26 120.0
C26 C27 C22 120.5(3)
C26 C27 H27 119.8
C22 C27 H27 119.8
N2 C28 C25 178.9(5)
O3 C29 C20 123.9(3)
O3 C29 C30 116.7(3)
C20 C29 C30 119.4(3)
O5 C30 O4 127.7(4)
O5 C30 C29 120.9(4)
O4 C30 C29 111.3(3)
O4 C31 C32 110.5(11)
O4 C31 H31A 109.5
C32 C31 H31A 109.5
O4 C31 H31B 109.5
C32 C31 H31B 109.5
H31A C31 H31B 108.1
C32A C31A O4 101.1(9)
C32A C31A H31C 111.6
O4 C31A H31C 111.6
C32A C31A H31D 111.6
O4 C31A H31D 111.6
H31C C31A H31D 109.4
C31A C32A H32D 109.5
C31A C32A H32E 109.5
H32D C32A H32E 109.5
C31A C32A H32F 109.5
H32D C32A H32F 109.5
H32E C32A H32F 109.5

loop_
_geom_bond_atom_site_label_1
_geom_bond_atom_site_label_2
_geom_bond_distance
Cl1 C1 1.750(3)
O1 C4 1.375(4)
O1 C7 1.441(4)
O2 C21 1.208(5)
O3 C29 1.195(4)
O4 C30 1.301(5)
O4 C31 1.424(13)
O4 C31A 1.560(13)
O5 C30 1.196(5)
N1 C14 1.141(5)
N2 C28 1.128(5)
C1 C6 1.370(5)
C1 C2 1.385(5)
C2 C3 1.389(5)
C2 H2 0.9300
C3 C4 1.389(4)
C3 H3 0.9300
C4 C5 1.395(4)
C5 C6 1.399(4)
C5 C15 1.512(4)
C6 H6 0.9300
C7 C8 1.504(4)
C7 C16 1.528(4)
C7 H7 0.9800
C8 C13 1.391(4)
C8 C9 1.395(4)
C9 C10 1.375(5)
C9 H9 0.9300
C10 C11 1.396(5)
C10 H10 0.9300
C11 C12 1.391(5)
C11 C14 1.441(5)
C12 C13 1.384(5)
C12 H12 0.9300
C13 H13 0.9300
C15 C16 1.532(4)
C15 C20 1.545(4)
C15 H15 0.9800
C16 C17 1.499(4)
C16 H16 0.9800
C17 C18 1.331(5)
C17 H17 0.9300
C18 C21 1.472(4)
C18 C19 1.513(4)
C19 C22 1.525(4)
C19 C20 1.551(4)
C19 H19 0.9800
C20 C29 1.527(4)
C20 H20 0.9800
C21 H21 0.9300
C22 C23 1.383(4)
C22 C27 1.397(4)
C23 C24 1.384(4)
C23 H23 0.9300
C24 C25 1.391(5)
C24 H24 0.9300
C25 C26 1.385(5)
C25 C28 1.453(4)
C26 C27 1.376(5)
C26 H26 0.9300
C27 H27 0.9300
C29 C30 1.530(5)
C31 C32 1.487(19)
C31 H31A 0.9700
C31 H31B 0.9700
C32 H32A 0.9600
C32 H32B 0.9600
C32 H32C 0.9600
C31A C32A 1.49(2)
C31A H31C 0.9700
C31A H31D 0.9700
C32A H32D 0.9600
C32A H32E 0.9600
C32A H32F 0.9600

loop_
_geom_torsion_atom_site_label_1
_geom_torsion_atom_site_label_2
_geom_torsion_atom_site_label_3
_geom_torsion_atom_site_label_4
_geom_torsion
C6 C1 C2 C3 -1.1(5)
Cl1 C1 C2 C3 178.2(2)
C1 C2 C3 C4 0.9(5)
C7 O1 C4 C3 162.4(3)
C7 O1 C4 C5 -19.0(4)
C2 C3 C4 O1 179.2(3)
C2 C3 C4 C5 0.5(5)
O1 C4 C5 C6 179.7(3)
C3 C4 C5 C6 -1.7(4)
O1 C4 C5 C15 3.7(4)
C3 C4 C5 C15 -177.7(3)
C2 C1 C6 C5 -0.1(5)
Cl1 C1 C6 C5 -179.4(2)
C4 C5 C6 C1 1.5(4)
C15 C5 C6 C1 177.5(3)
C4 O1 C7 C8 170.6(2)
C4 O1 C7 C16 48.2(3)
O1 C7 C8 C13 130.2(3)
C16 C7 C8 C13 -109.7(3)
O1 C7 C8 C9 -53.1(3)
C16 C7 C8 C9 67.0(4)
C13 C8 C9 C10 1.4(5)
C7 C8 C9 C10 -175.4(3)
C8 C9 C10 C11 -0.4(5)
C9 C10 C11 C12 -1.5(5)
C9 C10 C11 C14 177.4(3)
C10 C11 C12 C13 2.3(5)
C14 C11 C12 C13 -176.5(3)
C11 C12 C13 C8 -1.3(6)
C9 C8 C13 C12 -0.5(5)
C7 C8 C13 C12 176.3(3)
C12 C11 C14 N1 71(28)
C10 C11 C14 N1 -108(28)
C4 C5 C15 C16 -19.3(4)
C6 C5 C15 C16 164.9(3)
C4 C5 C15 C20 -144.9(3)
C6 C5 C15 C20 39.2(4)
O1 C7 C16 C17 174.3(2)
C8 C7 C16 C17 55.3(3)
O1 C7 C16 C15 -63.0(3)
C8 C7 C16 C15 178.0(2)
C5 C15 C16 C17 173.4(2)
C20 C15 C16 C17 -55.8(3)
C5 C15 C16 C7 47.7(3)
C20 C15 C16 C7 178.5(2)
C7 C16 C17 C18 145.7(3)
C15 C16 C17 C18 22.9(4)
C16 C17 C18 C21 -179.7(3)
C16 C17 C18 C19 2.0(5)
C17 C18 C19 C22 -117.5(3)
C21 C18 C19 C22 64.1(3)
C17 C18 C19 C20 7.2(4)
C21 C18 C19 C20 -171.2(3)
C5 C15 C20 C29 70.8(3)
C16 C15 C20 C29 -56.1(3)
C5 C15 C20 C19 -166.6(2)
C16 C15 C20 C19 66.5(3)
C18 C19 C20 C29 83.1(3)
C22 C19 C20 C29 -150.6(2)
C18 C19 C20 C15 -40.5(3)
C22 C19 C20 C15 85.8(3)
C17 C18 C21 O2 -178.9(4)
C19 C18 C21 O2 -0.4(5)
C18 C19 C22 C23 29.7(4)
C20 C19 C22 C23 -95.1(3)
C18 C19 C22 C27 -152.6(3)
C20 C19 C22 C27 82.5(3)
C27 C22 C23 C24 -1.9(5)
C19 C22 C23 C24 175.8(3)
C22 C23 C24 C25 1.3(5)
C23 C24 C25 C26 0.0(5)
C23 C24 C25 C28 -178.3(3)
C24 C25 C26 C27 -0.6(5)
C28 C25 C26 C27 177.6(3)
C25 C26 C27 C22 0.1(5)
C23 C22 C27 C26 1.2(5)
C19 C22 C27 C26 -176.5(3)
C26 C25 C28 N2 -65(21)
C24 C25 C28 N2 113(21)
C15 C20 C29 O3 125.8(3)
C19 C20 C29 O3 3.4(4)
C15 C20 C29 C30 -53.8(4)
C19 C20 C29 C30 -176.2(3)
C31 O4 C30 O5 0.6(9)
C31A O4 C30 O5 -1.1(7)
C31 O4 C30 C29 -176.2(7)
C31A O4 C30 C29 -177.9(5)
O3 C29 C30 O5 -72.8(5)
C20 C29 C30 O5 106.8(4)
O3 C29 C30 O4 104.2(4)
C20 C29 C30 O4 -76.1(4)
C30 O4 C31 C32 168.7(8)
C31A O4 C31 C32 173(3)
C30 O4 C31A C32A -178.1(8)
C31 O4 C31A C32A 5.6(19)
